data_1507467
loop_
_publ_author_name
'Loh, Teck-Peng'
'Hu, Qi-Ying'
'Ma, Li-Ting'

_publ_section_title
;
 Stereocontrolled Synthesis of Linear 22R-Homoallylic Sterols via a
 Triflic Acid-Catalyzed 2-Oxonia Cope Rearrangement
;
_journal_issue 14
_journal_name_full 'Organic Letters'
_journal_page_first 2389
_journal_paper_doi 10.1021/ol026136e
_journal_volume 4
_journal_year 2002
_chemical_formula_sum 'C26 H40 O2'
_chemical_formula_weight 384.58
_chemical_name_systematic
; 
 ? 
;
_space_group_IT_number 19
_symmetry_cell_setting orthorhombic
_symmetry_space_group_name_Hall 'P 2ac 2ab'
_symmetry_space_group_name_H-M 'P 21 21 21'
_atom_sites_solution_hydrogens geom
_atom_sites_solution_primary direct
_atom_sites_solution_secondary difmap
_audit_creation_method SHELXL-97
_cell_angle_alpha 90.00
_cell_angle_beta 90.00
_cell_angle_gamma 90.00
_cell_formula_units_Z 4
_cell_length_a 7.1993(3)
_cell_length_b 10.0365(4)
_cell_length_c 31.1705(13)
_cell_measurement_temperature 223(2)
_cell_volume 2252.25(16)
_computing_structure_refinement 'SHELXL-97 (Sheldrick, 1997)'
_computing_structure_solution 'SHELXS-97 (Sheldrick, 1990)'
_diffrn_ambient_temperature 223(2)
_diffrn_measured_fraction_theta_full 0.999
_diffrn_measured_fraction_theta_max 0.999
_diffrn_radiation_monochromator graphite
_diffrn_radiation_source 'fine-focus sealed tube'
_diffrn_radiation_type MoK\a
_diffrn_radiation_wavelength 0.71073
_diffrn_reflns_av_R_equivalents 0.0214
_diffrn_reflns_av_sigmaI/netI 0.0254
_diffrn_reflns_limit_h_max 8
_diffrn_reflns_limit_h_min -8
_diffrn_reflns_limit_k_max 11
_diffrn_reflns_limit_k_min -11
_diffrn_reflns_limit_l_max 36
_diffrn_reflns_limit_l_min -23
_diffrn_reflns_number 11493
_diffrn_reflns_theta_full 24.99
_diffrn_reflns_theta_max 24.99
_diffrn_reflns_theta_min 2.13
_exptl_absorpt_coefficient_mu 0.069
_exptl_absorpt_correction_type Sadabs(Sheldrick,1996)
_exptl_crystal_colour Colourless
_exptl_crystal_density_diffrn 1.134
_exptl_crystal_density_method 'not measured'
_exptl_crystal_description 'Rectangular rod'
_exptl_crystal_F_000 848
_exptl_crystal_size_max 0.56
_exptl_crystal_size_mid 0.50
_exptl_crystal_size_min 0.36
_refine_diff_density_max 0.147
_refine_diff_density_min -0.108
_refine_diff_density_rms 0.024
_refine_ls_abs_structure_details 'Flack H D (1983), Acta Cryst. A39, 876-881'
_refine_ls_abs_structure_Flack 0.8(14)
_refine_ls_extinction_coef 0.0099(9)
_refine_ls_extinction_expression Fc^*^=kFc[1+0.001xFc^2^\l^3^/sin(2\q)]^-1/4^
_refine_ls_extinction_method SHELXL
_refine_ls_goodness_of_fit_ref 1.058
_refine_ls_hydrogen_treatment mixed
_refine_ls_matrix_type full
_refine_ls_number_parameters 414
_refine_ls_number_reflns 3954
_refine_ls_number_restraints 0
_refine_ls_restrained_S_all 1.058
_refine_ls_R_factor_all 0.0421
_refine_ls_R_factor_gt 0.0346
_refine_ls_shift/su_max 0.001
_refine_ls_shift/su_mean 0.000
_refine_ls_structure_factor_coef Fsqd
_refine_ls_weighting_details 'calc w=1/[\s^2^(Fo^2^)+(0.0345P)^2^+0.2563P] where P=(Fo^2^+2Fc^2^)/3'
_refine_ls_weighting_scheme calc
_refine_ls_wR_factor_gt 0.0746
_refine_ls_wR_factor_ref 0.0782
_reflns_number_gt 3492
_reflns_number_total 3954
_reflns_threshold_expression >2sigma(I)
_cod_data_source_file ol026136e_s2.cif
_cod_data_source_block 072
_cod_depositor_comments
;
The following automatic conversions were performed:

'_symmetry_cell_setting' value 'Orthorhombic' changed to
'orthorhombic' according to
/home/saulius/struct/CIF-dictionaries/cif_core.dic dictionary named
'cif_core.dic' version 2.4.1 from 2010-06-29.

Automatic conversion script
Id: cif_fix_values 1715 2011-07-08 13:25:40Z adriana 
;
_cod_original_sg_symbol_H-M P2(1)2(1)2(1)
_cod_database_code 1507467

loop_
_symmetry_equiv_pos_as_xyz
'x, y, z'
'-x+1/2, -y, z+1/2'
'-x, y+1/2, -z+1/2'
'x+1/2, -y+1/2, -z'

loop_
_atom_site_label
_atom_site_type_symbol
_atom_site_fract_x
_atom_site_fract_y
_atom_site_fract_z
_atom_site_U_iso_or_equiv
_atom_site_adp_type
_atom_site_occupancy
_atom_site_symmetry_multiplicity
_atom_site_calc_flag
O1 O 0.2656(2) 0.49177(15) 0.49004(4) 0.0725(5) Uani 1 1 d
O2 O 0.1564(2) 0.92621(15) 0.89739(5) 0.0677(4) Uani 1 1 d
H2 H 0.090(4) 0.917(3) 0.9179(8) 0.088(9) Uiso 1 1 d
C1 C 0.4362(3) 0.6079(2) 0.59304(6) 0.0487(5) Uani 1 1 d
H1A H 0.380(2) 0.5290(18) 0.6077(5) 0.045(5) Uiso 1 1 d
H1B H 0.555(3) 0.6237(19) 0.6065(6) 0.053(5) Uiso 1 1 d
C2 C 0.4632(3) 0.5742(3) 0.54561(6) 0.0580(5) Uani 1 1 d
H2A H 0.530(3) 0.648(2) 0.5306(7) 0.070(6) Uiso 1 1 d
H2B H 0.533(3) 0.496(2) 0.5433(6) 0.066(6) Uiso 1 1 d
C3 C 0.2819(3) 0.55863(19) 0.52273(6) 0.0542(5) Uani 1 1 d
C4 C 0.1265(3) 0.6351(2) 0.53950(6) 0.0503(5) Uani 1 1 d
H4 H 0.013(3) 0.6261(17) 0.5238(5) 0.044(5) Uiso 1 1 d
C5 C 0.1369(2) 0.71788(17) 0.57345(5) 0.0424(4) Uani 1 1 d
C6 C -0.0225(3) 0.8075(2) 0.58415(6) 0.0498(5) Uani 1 1 d
H6A H -0.137(3) 0.7842(18) 0.5670(5) 0.057(5) Uiso 1 1 d
H6B H 0.019(3) 0.900(2) 0.5771(6) 0.061(6) Uiso 1 1 d
C7 C -0.0715(2) 0.8048(2) 0.63179(6) 0.0451(4) Uani 1 1 d
H7A H -0.166(3) 0.8743(19) 0.6383(6) 0.054(5) Uiso 1 1 d
H7B H -0.119(3) 0.720(2) 0.6396(5) 0.049(5) Uiso 1 1 d
C8 C 0.0978(2) 0.83147(16) 0.65964(5) 0.0356(4) Uani 1 1 d
H8 H 0.143(2) 0.9251(17) 0.6541(5) 0.039(4) Uiso 1 1 d
C9 C 0.2536(2) 0.73197(16) 0.64927(5) 0.0347(3) Uani 1 1 d
H9 H 0.205(2) 0.6422(15) 0.6559(4) 0.026(4) Uiso 1 1 d
C10 C 0.3111(2) 0.72997(17) 0.60085(5) 0.0391(4) Uani 1 1 d
C11 C 0.4187(2) 0.7492(2) 0.68007(5) 0.0399(4) Uani 1 1 d
H11A H 0.507(3) 0.6807(18) 0.6748(6) 0.046(5) Uiso 1 1 d
H11B H 0.484(2) 0.8327(18) 0.6733(5) 0.041(5) Uiso 1 1 d
C12 C 0.3642(2) 0.74535(18) 0.72758(5) 0.0374(4) Uani 1 1 d
H12A H 0.477(2) 0.7662(16) 0.7442(5) 0.037(4) Uiso 1 1 d
H12B H 0.321(2) 0.6544(17) 0.7352(5) 0.038(4) Uiso 1 1 d
C13 C 0.2117(2) 0.84688(15) 0.73829(5) 0.0351(4) Uani 1 1 d
C14 C 0.0504(2) 0.82035(16) 0.70713(5) 0.0346(4) Uani 1 1 d
H14 H 0.021(2) 0.7286(16) 0.7110(4) 0.029(4) Uiso 1 1 d
C15 C -0.1102(2) 0.90221(18) 0.72495(6) 0.0443(4) Uani 1 1 d
H15A H -0.228(3) 0.8641(19) 0.7160(6) 0.051(5) Uiso 1 1 d
H15B H -0.100(3) 0.999(2) 0.7146(6) 0.062(6) Uiso 1 1 d
C16 C -0.0815(2) 0.89577(19) 0.77378(6) 0.0435(4) Uani 1 1 d
H16A H -0.083(3) 0.984(2) 0.7867(6) 0.055(5) Uiso 1 1 d
H16B H -0.182(2) 0.8483(17) 0.7869(5) 0.043(5) Uiso 1 1 d
C17 C 0.1090(2) 0.82793(16) 0.78176(5) 0.0357(4) Uani 1 1 d
H17 H 0.088(2) 0.7326(16) 0.7838(4) 0.030(4) Uiso 1 1 d
C18 C 0.2872(3) 0.98981(19) 0.73465(7) 0.0462(4) Uani 1 1 d
H18A H 0.390(3) 0.9975(19) 0.7547(6) 0.056(5) Uiso 1 1 d
H18B H 0.318(3) 1.0072(19) 0.7048(6) 0.055(5) Uiso 1 1 d
H18C H 0.194(3) 1.056(2) 0.7427(6) 0.064(6) Uiso 1 1 d
C19 C 0.4127(3) 0.8587(2) 0.58786(7) 0.0497(5) Uani 1 1 d
H19A H 0.446(3) 0.861(2) 0.5582(7) 0.062(6) Uiso 1 1 d
H19B H 0.536(3) 0.866(2) 0.6037(7) 0.073(6) Uiso 1 1 d
H19C H 0.331(3) 0.937(2) 0.5939(6) 0.068(6) Uiso 1 1 d
C20 C 0.2020(2) 0.87303(19) 0.82379(6) 0.0444(4) Uani 1 1 d
H20 H 0.226(2) 0.9672(18) 0.8207(5) 0.042(5) Uiso 1 1 d
C21 C 0.3841(3) 0.8010(3) 0.83296(7) 0.0624(6) Uani 1 1 d
H21A H 0.430(3) 0.819(2) 0.8629(7) 0.075(6) Uiso 1 1 d
H21B H 0.478(3) 0.838(2) 0.8134(7) 0.075(7) Uiso 1 1 d
H21C H 0.375(3) 0.700(2) 0.8308(7) 0.078(7) Uiso 1 1 d
C22 C 0.0678(3) 0.86208(18) 0.86185(6) 0.0451(4) Uani 1 1 d
H22 H -0.051(2) 0.9124(17) 0.8547(5) 0.044(5) Uiso 1 1 d
C23 C 0.0109(3) 0.7207(2) 0.87386(6) 0.0504(5) Uani 1 1 d
H23A H 0.118(3) 0.675(2) 0.8845(6) 0.063(6) Uiso 1 1 d
H23B H -0.037(3) 0.676(2) 0.8475(6) 0.062(6) Uiso 1 1 d
C24 C -0.1470(3) 0.71825(19) 0.90524(6) 0.0553(5) Uani 1 1 d
H24 H -0.278(3) 0.747(2) 0.8958(7) 0.081(7) Uiso 1 1 d
C25 C -0.1393(3) 0.6775(2) 0.94473(6) 0.0581(5) Uani 1 1 d
H25 H -0.005(4) 0.636(3) 0.9548(8) 0.100(8) Uiso 1 1 d
C26 C -0.2975(5) 0.6753(3) 0.97573(9) 0.0805(8) Uani 1 1 d
H26A H -0.416(3) 0.705(2) 0.9559(6) 0.061(6) Uiso 1 1 d
H26B H -0.275(4) 0.730(3) 1.0011(9) 0.113(10) Uiso 1 1 d
H26C H -0.320(4) 0.578(3) 0.9867(8) 0.102(8) Uiso 1 1 d

loop_
_atom_site_aniso_label
_atom_site_aniso_U_11
_atom_site_aniso_U_22
_atom_site_aniso_U_33
_atom_site_aniso_U_23
_atom_site_aniso_U_13
_atom_site_aniso_U_12
O1 0.0951(12) 0.0716(9) 0.0509(8) -0.0100(7) 0.0024(8) 0.0023(9)
O2 0.0662(9) 0.0818(10) 0.0551(8) -0.0287(7) 0.0090(8) -0.0207(8)
C1 0.0466(11) 0.0549(11) 0.0444(10) 0.0036(9) 0.0011(9) 0.0151(9)
C2 0.0625(13) 0.0636(13) 0.0480(11) 0.0019(10) 0.0082(10) 0.0171(12)
C3 0.0719(13) 0.0497(11) 0.0410(10) 0.0077(9) 0.0049(9) -0.0021(10)
C4 0.0493(11) 0.0588(11) 0.0428(10) 0.0068(9) -0.0062(9) -0.0030(10)
C5 0.0431(10) 0.0436(9) 0.0405(9) 0.0136(7) -0.0009(8) 0.0001(8)
C6 0.0382(10) 0.0626(13) 0.0488(11) 0.0065(9) -0.0088(8) 0.0065(9)
C7 0.0302(9) 0.0547(12) 0.0503(10) 0.0039(8) -0.0033(8) 0.0042(8)
C8 0.0275(8) 0.0330(8) 0.0464(9) 0.0065(7) -0.0005(7) 0.0009(7)
C9 0.0287(8) 0.0334(8) 0.0419(8) 0.0047(7) 0.0000(7) 0.0009(7)
C10 0.0336(8) 0.0434(9) 0.0404(9) 0.0065(7) 0.0026(7) 0.0037(7)
C11 0.0262(8) 0.0475(10) 0.0460(9) 0.0024(8) 0.0014(7) 0.0068(8)
C12 0.0267(7) 0.0416(10) 0.0438(9) -0.0005(7) -0.0036(7) 0.0025(7)
C13 0.0284(8) 0.0308(8) 0.0462(9) -0.0005(7) -0.0007(7) -0.0025(6)
C14 0.0269(8) 0.0276(8) 0.0493(9) 0.0014(7) 0.0003(7) -0.0018(7)
C15 0.0307(9) 0.0449(10) 0.0574(11) -0.0033(8) 0.0012(8) 0.0050(8)
C16 0.0336(9) 0.0408(10) 0.0562(10) -0.0039(8) 0.0068(8) 0.0030(8)
C17 0.0293(8) 0.0287(8) 0.0492(9) -0.0037(7) 0.0021(7) -0.0040(7)
C18 0.0417(10) 0.0405(10) 0.0563(12) -0.0025(8) 0.0001(10) -0.0097(8)
C19 0.0403(10) 0.0577(12) 0.0510(11) 0.0138(9) 0.0041(9) -0.0024(9)
C20 0.0379(9) 0.0436(10) 0.0517(10) -0.0111(8) 0.0034(8) -0.0085(8)
C21 0.0372(10) 0.0991(19) 0.0508(12) -0.0145(12) -0.0062(9) 0.0038(11)
C22 0.0445(10) 0.0431(10) 0.0477(10) -0.0113(8) 0.0016(8) -0.0022(8)
C23 0.0575(12) 0.0459(11) 0.0479(11) -0.0037(9) 0.0032(9) -0.0008(10)
C24 0.0546(12) 0.0538(11) 0.0576(12) 0.0032(9) -0.0014(10) -0.0033(10)
C25 0.0666(13) 0.0498(11) 0.0577(12) -0.0093(9) 0.0005(10) -0.0028(10)
C26 0.100(2) 0.0692(15) 0.0719(16) -0.0052(13) 0.0294(16) -0.0113(15)

loop_
_atom_type_symbol
_atom_type_description
_atom_type_scat_dispersion_real
_atom_type_scat_dispersion_imag
_atom_type_scat_source
C C 0.0033 0.0016 'International Tables Vol C Tables 4.2.6.8 and 6.1.1.4'
H H 0.0000 0.0000 'International Tables Vol C Tables 4.2.6.8 and 6.1.1.4'
O O 0.0106 0.0060 'International Tables Vol C Tables 4.2.6.8 and 6.1.1.4'

loop_
_geom_angle_atom_site_label_1
_geom_angle_atom_site_label_2
_geom_angle_atom_site_label_3
_geom_angle
C2 C1 C10 113.79(15)
C3 C2 C1 111.93(17)
O1 C3 C4 120.9(2)
O1 C3 C2 122.53(19)
C4 C3 C2 116.42(17)
C5 C4 C3 124.41(18)
C4 C5 C6 120.23(17)
C4 C5 C10 122.37(16)
C6 C5 C10 117.33(15)
C5 C6 C7 112.56(15)
C8 C7 C6 111.56(15)
C7 C8 C14 111.26(13)
C7 C8 C9 110.54(14)
C14 C8 C9 108.68(13)
C8 C9 C11 111.12(13)
C8 C9 C10 113.84(12)
C11 C9 C10 113.50(12)
C5 C10 C19 108.13(13)
C5 C10 C1 109.26(14)
C19 C10 C1 110.37(15)
C5 C10 C9 108.91(13)
C19 C10 C9 111.63(14)
C1 C10 C9 108.50(13)
C12 C11 C9 113.72(13)
C11 C12 C13 112.14(13)
C12 C13 C14 106.74(12)
C12 C13 C18 110.50(14)
C14 C13 C18 112.45(14)
C12 C13 C17 116.64(13)
C14 C13 C17 99.81(12)
C18 C13 C17 110.26(13)
C8 C14 C15 119.00(14)
C8 C14 C13 115.61(13)
C15 C14 C13 104.45(13)
C14 C15 C16 103.66(13)
C15 C16 C17 107.23(14)
C20 C17 C16 113.09(13)
C20 C17 C13 119.91(13)
C16 C17 C13 103.11(13)
C21 C20 C22 111.27(17)
C21 C20 C17 113.23(15)
C22 C20 C17 111.29(14)
O2 C22 C23 110.38(16)
O2 C22 C20 106.63(14)
C23 C22 C20 115.23(15)
C24 C23 C22 112.28(16)
C25 C24 C23 126.3(2)
C24 C25 C26 125.9(2)

loop_
_geom_bond_atom_site_label_1
_geom_bond_atom_site_label_2
_geom_bond_distance
O1 C3 1.225(2)
O2 C22 1.431(2)
C1 C2 1.529(3)
C1 C10 1.540(2)
C2 C3 1.495(3)
C3 C4 1.454(3)
C4 C5 1.348(3)
C5 C6 1.495(3)
C5 C10 1.522(2)
C6 C7 1.526(3)
C7 C8 1.520(2)
C8 C14 1.523(2)
C8 C9 1.536(2)
C9 C11 1.538(2)
C9 C10 1.565(2)
C10 C19 1.539(2)
C11 C12 1.533(2)
C12 C13 1.535(2)
C13 C14 1.537(2)
C13 C18 1.538(2)
C13 C17 1.555(2)
C14 C15 1.523(2)
C15 C16 1.537(3)
C16 C17 1.551(2)
C17 C20 1.539(2)
C20 C21 1.524(3)
C20 C22 1.534(2)
C22 C23 1.524(3)
C23 C24 1.500(3)
C24 C25 1.298(3)
C25 C26 1.494(3)

loop_
_cod_related_entry_id
_cod_related_entry_database
_cod_related_entry_code
1 ChemSpider 30651836
